data_4030669
loop_
_publ_author_name
'Wagner, Alexander'
'Ofial, Armin R.'

_publ_section_title
;
 Potassium Thiocyanate as Source of Cyanide for the Oxidative \a-Cyanation
 of Tertiary Amines.
;
_journal_issue 5
_journal_name_full 'The Journal of organic chemistry'
_journal_page_first 2848
_journal_page_last 2854
_journal_paper_doi 10.1021/jo502846c
_journal_volume 80
_journal_year 2015
_chemical_absolute_configuration unk
_chemical_formula_moiety 'C9 H12 N2 O'
_chemical_formula_sum 'C9 H12 N2 O'
_chemical_formula_weight 164.204
_space_group_IT_number 19
_symmetry_cell_setting orthorhombic
_symmetry_Int_Tables_number 19
_symmetry_space_group_name_Hall 'P 2ac 2ab'
_symmetry_space_group_name_H-M 'P 21 21 21'
_atom_sites_solution_hydrogens geom
_atom_sites_solution_primary direct
_atom_sites_solution_secondary difmap
_audit_block_code C9H12N2O_sv065_mayr
_audit_creation_method 'form98_non/compatible with shelxl97-2'
_audit_update_record 17-Apr-14
_cell_angle_alpha 90.00
_cell_angle_beta 90.00
_cell_angle_gamma 90.00
_cell_formula_units_Z 4
_cell_length_a 6.6807(5)
_cell_length_b 7.3529(6)
_cell_length_c 17.0246(13)
_cell_measurement_reflns_used 7869
_cell_measurement_temperature 173(2)
_cell_measurement_theta_max 26.2508
_cell_measurement_theta_min 3.0177
_cell_volume 836.29(11)
_computing_cell_refinement 'APEX2 v2012.4-3 (Bruker AXS)'
_computing_data_collection 'Bruker Instrument Service v3.0.21'
_computing_data_reduction 'SAINT V8.18C (Bruker AXS Inc., 2011)'
_computing_structure_refinement
;
Sheldrick, G. M. (2008).
<i>Acta Cryst.</i> A<b>64</b>, 112--122.
;
_computing_structure_solution
;
A. Altomare, M. C. Burla, M. Camalli, G. L. Cascarano, C. Giacovazzo, A.
Guagliardi, A. G. G. Moliterni, G. Polidori, R. Spagna: SIR97: a new tool for
crystal structure determination and refinement; J. Appl. Crystallogr. 1999,
32, 115-119.
;
_diffrn_ambient_temperature 173(2)
_diffrn_detector_area_resol_mean 10.4167
_diffrn_measured_fraction_theta_full 0.997
_diffrn_measured_fraction_theta_max 0.997
_diffrn_measurement_device 'fixed-chi three-circle diffractometer'
_diffrn_measurement_device_type 'Bruker D8Venture'
_diffrn_measurement_method 'mix of phi and omega scans'
_diffrn_radiation_collimation 0.8_mm
_diffrn_radiation_monochromator 'focusing mirrors'
_diffrn_radiation_type 'Mo K\a'
_diffrn_radiation_wavelength 0.71073
_diffrn_reflns_av_R_equivalents 0.0383
_diffrn_reflns_av_sigmaI/netI 0.0157
_diffrn_reflns_limit_h_max 8
_diffrn_reflns_limit_h_min -8
_diffrn_reflns_limit_k_max 9
_diffrn_reflns_limit_k_min -9
_diffrn_reflns_limit_l_max 21
_diffrn_reflns_limit_l_min -21
_diffrn_reflns_number 21210
_diffrn_reflns_theta_full 26.43
_diffrn_reflns_theta_max 26.36
_diffrn_reflns_theta_min 3.02
_diffrn_source_current 50
_diffrn_source_power 2.5
_diffrn_source_type 'Bruker TXS'
_diffrn_source_voltage 50
_exptl_absorpt_coefficient_mu 0.087
_exptl_absorpt_correction_T_max 0.9585
_exptl_absorpt_correction_T_min 0.9291
_exptl_absorpt_correction_type multi-scan
_exptl_absorpt_process_details 'SADABS V2012/1 (Bruker AXS Inc.)'
_exptl_crystal_colour colourless
_exptl_crystal_density_diffrn 1.30420(17)
_exptl_crystal_density_method 'not measured'
_exptl_crystal_description block
_exptl_crystal_F_000 352
_exptl_crystal_size_max 0.130
_exptl_crystal_size_mid 0.100
_exptl_crystal_size_min 0.060
_refine_diff_density_max 0.149
_refine_diff_density_min -0.152
_refine_diff_density_rms 0.034
_refine_ls_abs_structure_details 'Flack H D (1983), Acta Cryst. A39, 876-881'
_refine_ls_abs_structure_Flack 1.4(16)
_refine_ls_extinction_method none
_refine_ls_goodness_of_fit_ref 1.090
_refine_ls_hydrogen_treatment constr
_refine_ls_matrix_type full
_refine_ls_number_parameters 109
_refine_ls_number_reflns 1723
_refine_ls_number_restraints 0
_refine_ls_restrained_S_all 1.090
_refine_ls_R_factor_all 0.0353
_refine_ls_R_factor_gt 0.0310
_refine_ls_shift/su_max 0.000
_refine_ls_shift/su_mean 0.000
_refine_ls_structure_factor_coef Fsqd
_refine_ls_weighting_details 'calc w=1/[\s^2^(Fo^2^)+(0.0336P)^2^+0.1928P] where P=(Fo^2^+2Fc^2^)/3'
_refine_ls_weighting_scheme calc
_refine_ls_wR_factor_gt 0.0740
_refine_ls_wR_factor_ref 0.0761
_reflns_number_gt 1608
_reflns_number_total 1723
_reflns_threshold_expression >2sigma(I)
_cod_data_source_file jo502846c_si_002.cif
_cod_data_source_block sv065
_cod_depositor_comments 'Adding full bibliography for 4030669.cif.'
_cod_database_code 4030669

loop_
_symmetry_equiv_pos_as_xyz
'x, y, z'
'-x+1/2, -y, z+1/2'
'x+1/2, -y+1/2, -z'
'-x, y+1/2, -z+1/2'

loop_
_atom_site_label
_atom_site_type_symbol
_atom_site_fract_x
_atom_site_fract_y
_atom_site_fract_z
_atom_site_U_iso_or_equiv
_atom_site_adp_type
_atom_site_occupancy
_atom_site_symmetry_multiplicity
_atom_site_calc_flag
_atom_site_refinement_flags
C1 C 0.1518(2) -0.08763(19) 0.40884(8) 0.0285(3) Uani 1 1 d .
H1A H 0.2594 -0.1338 0.3742 0.034 Uiso 1 1 calc R
H1B H 0.0222 -0.1334 0.3887 0.034 Uiso 1 1 calc R
C2 C 0.1837(2) -0.15351(19) 0.48926(9) 0.0280(3) Uani 1 1 d .
C3 C 0.1025(2) 0.1951(2) 0.33235(8) 0.0255(3) Uani 1 1 d .
H3 H -0.0376 0.1645 0.3164 0.031 Uiso 1 1 calc R
C4 C 0.2515(2) 0.1424(2) 0.26732(8) 0.0275(3) Uani 1 1 d .
H4A H 0.2333 0.0123 0.2541 0.033 Uiso 1 1 calc R
H4B H 0.2220 0.2145 0.2196 0.033 Uiso 1 1 calc R
C5 C 0.4655(2) 0.17390(19) 0.29095(8) 0.0244(3) Uani 1 1 d .
C6 C 0.5148(2) 0.1419(2) 0.37613(8) 0.0287(3) Uani 1 1 d .
H6A H 0.6364 0.2116 0.3902 0.034 Uiso 1 1 calc R
H6B H 0.5434 0.0112 0.3845 0.034 Uiso 1 1 calc R
C7 C 0.3406(2) 0.20032(18) 0.42973(7) 0.0231(3) Uani 1 1 d .
H7 H 0.3737 0.1774 0.4861 0.028 Uiso 1 1 calc R
C8 C 0.2862(2) 0.4002(2) 0.41658(9) 0.0325(3) Uani 1 1 d .
H8A H 0.4036 0.4698 0.3978 0.039 Uiso 1 1 calc R
H8B H 0.2366 0.4562 0.4657 0.039 Uiso 1 1 calc R
C9 C 0.1201(2) 0.3959(2) 0.35358(9) 0.0326(3) Uani 1 1 d .
H9A H -0.0077 0.4428 0.3749 0.039 Uiso 1 1 calc R
H9B H 0.1583 0.4692 0.3072 0.039 Uiso 1 1 calc R
N1 N 0.15191(16) 0.11076(15) 0.40816(6) 0.0216(2) Uani 1 1 d .
N2 N 0.2101(2) -0.20474(19) 0.55139(8) 0.0385(3) Uani 1 1 d .
O1 O 0.59217(17) 0.22116(16) 0.24423(7) 0.0392(3) Uani 1 1 d .

loop_
_atom_site_aniso_label
_atom_site_aniso_U_11
_atom_site_aniso_U_22
_atom_site_aniso_U_33
_atom_site_aniso_U_23
_atom_site_aniso_U_13
_atom_site_aniso_U_12
C1 0.0361(8) 0.0248(7) 0.0247(7) -0.0018(6) 0.0069(6) -0.0075(6)
C2 0.0307(7) 0.0205(7) 0.0329(7) -0.0004(6) 0.0101(6) 0.0017(6)
C3 0.0181(7) 0.0355(8) 0.0229(6) 0.0037(6) -0.0016(5) -0.0012(6)
C4 0.0292(7) 0.0358(8) 0.0175(6) 0.0020(6) -0.0015(5) -0.0006(6)
C5 0.0257(7) 0.0229(7) 0.0245(6) 0.0004(5) 0.0056(6) 0.0022(5)
C6 0.0195(6) 0.0367(8) 0.0297(7) 0.0054(6) -0.0028(6) -0.0005(6)
C7 0.0255(6) 0.0251(7) 0.0186(6) 0.0000(5) -0.0021(5) -0.0044(6)
C8 0.0434(9) 0.0229(7) 0.0311(8) -0.0022(6) 0.0040(6) -0.0057(6)
C9 0.0344(8) 0.0305(8) 0.0329(8) 0.0070(6) 0.0065(6) 0.0089(7)
N1 0.0223(5) 0.0230(6) 0.0195(5) -0.0003(5) 0.0027(5) -0.0022(5)
N2 0.0446(8) 0.0342(7) 0.0369(8) 0.0068(6) 0.0067(6) 0.0081(6)
O1 0.0343(6) 0.0484(7) 0.0349(6) 0.0038(5) 0.0143(5) -0.0046(5)

loop_
_atom_type_symbol
_atom_type_description
_atom_type_scat_dispersion_real
_atom_type_scat_dispersion_imag
_atom_type_scat_source
C C 0.0033 0.0016 'International Tables Vol C Tables 4.2.6.8 and 6.1.1.4'
H H 0.0000 0.0000 'International Tables Vol C Tables 4.2.6.8 and 6.1.1.4'
N N 0.0061 0.0033 'International Tables Vol C Tables 4.2.6.8 and 6.1.1.4'
O O 0.0106 0.0060 'International Tables Vol C Tables 4.2.6.8 and 6.1.1.4'

loop_
_geom_angle_atom_site_label_1
_geom_angle_atom_site_label_2
_geom_angle_atom_site_label_3
_geom_angle
N1 C1 C2 109.72(11)
N1 C1 H1A 109.7
C2 C1 H1A 109.7
N1 C1 H1B 109.7
C2 C1 H1B 109.7
H1A C1 H1B 108.2
N2 C2 C1 179.38(17)
N1 C3 C9 100.54(10)
N1 C3 C4 112.36(11)
C9 C3 C4 111.38(12)
N1 C3 H3 110.7
C9 C3 H3 110.7
C4 C3 H3 110.7
C5 C4 C3 112.58(11)
C5 C4 H4A 109.1
C3 C4 H4A 109.1
C5 C4 H4B 109.1
C3 C4 H4B 109.1
H4A C4 H4B 107.8
O1 C5 C4 122.18(13)
O1 C5 C6 121.59(13)
C4 C5 C6 116.23(11)
C5 C6 C7 111.20(11)
C5 C6 H6A 109.4
C7 C6 H6A 109.4
C5 C6 H6B 109.4
C7 C6 H6B 109.4
H6A C6 H6B 108.0
N1 C7 C8 100.96(11)
N1 C7 C6 112.04(11)
C8 C7 C6 111.15(11)
N1 C7 H7 110.8
C8 C7 H7 110.8
C6 C7 H7 110.8
C7 C8 C9 104.64(11)
C7 C8 H8A 110.8
C9 C8 H8A 110.8
C7 C8 H8B 110.8
C9 C8 H8B 110.8
H8A C8 H8B 108.9
C3 C9 C8 103.89(12)
C3 C9 H9A 111.0
C8 C9 H9A 111.0
C3 C9 H9B 111.0
C8 C9 H9B 111.0
H9A C9 H9B 109.0
C1 N1 C7 116.54(11)
C1 N1 C3 115.39(11)
C7 N1 C3 102.90(10)

loop_
_geom_bond_atom_site_label_1
_geom_bond_atom_site_label_2
_geom_bond_distance
C1 N1 1.4588(17)
C1 C2 1.468(2)
C1 H1A 0.9900
C1 H1B 0.9900
C2 N2 1.1367(19)
C3 N1 1.4693(16)
C3 C9 1.525(2)
C3 C4 1.5385(19)
C3 H3 1.0000
C4 C5 1.5027(19)
C4 H4A 0.9900
C4 H4B 0.9900
C5 O1 1.2125(16)
C5 C6 1.5056(19)
C6 C7 1.5400(19)
C6 H6A 0.9900
C6 H6B 0.9900
C7 N1 1.4688(17)
C7 C8 1.530(2)
C7 H7 1.0000
C8 C9 1.543(2)
C8 H8A 0.9900
C8 H8B 0.9900
C9 H9A 0.9900
C9 H9B 0.9900

loop_
_geom_torsion_atom_site_label_1
_geom_torsion_atom_site_label_2
_geom_torsion_atom_site_label_3
_geom_torsion_atom_site_label_4
_geom_torsion
N1 C3 C4 C5 -51.64(16)
C9 C3 C4 C5 60.29(16)
C3 C4 C5 O1 -145.92(14)
C3 C4 C5 C6 34.61(18)
O1 C5 C6 C7 144.55(14)
C4 C5 C6 C7 -35.97(17)
C5 C6 C7 N1 55.12(15)
C5 C6 C7 C8 -57.00(15)
N1 C7 C8 C9 -26.80(13)
C6 C7 C8 C9 92.19(13)
N1 C3 C9 C8 32.25(13)
C4 C3 C9 C8 -86.99(13)
C7 C8 C9 C3 -3.36(14)
C2 C1 N1 C7 64.66(15)
C2 C1 N1 C3 -174.46(12)
C8 C7 N1 C1 176.18(11)
C6 C7 N1 C1 57.82(15)
C8 C7 N1 C3 48.88(12)
C6 C7 N1 C3 -69.48(13)
C9 C3 N1 C1 -179.22(11)
C4 C3 N1 C1 -60.70(15)
C9 C3 N1 C7 -51.20(12)
C4 C3 N1 C7 67.32(13)
